data_4129589
loop_
_publ_author_name
'MacDonald, Matthew R.'
'Langeslay, Ryan R.'
'Ziller, Joseph W.'
'Evans, William J.'

_publ_section_title
;
 Synthesis, Structure, and Reactivity of the Ethyl Yttrium Metallocene,
 (C5Me5)2Y(CH2CH3), Including Activation of Methane.
;
_journal_issue 46
_journal_name_full 'Journal of the American Chemical Society'
_journal_page_first 14716
_journal_page_last 14725
_journal_paper_doi 10.1021/jacs.5b08597
_journal_volume 137
_journal_year 2015
_chemical_formula_sum 'C23 H35 O2 Y'
_chemical_formula_weight 432.42
_space_group_IT_number 2
_space_group_name_Hall '-P 1'
_space_group_name_H-M_alt 'P -1'
_symmetry_cell_setting triclinic
_symmetry_space_group_name_H-M 'P -1'
_atom_sites_solution_hydrogens geom
_atom_sites_solution_primary direct
_atom_sites_solution_secondary difmap
_audit_creation_method SHELXTL
_cell_angle_alpha 73.4204(13)
_cell_angle_beta 80.3740(13)
_cell_angle_gamma 69.1578(12)
_cell_formula_units_Z 2
_cell_length_a 9.5104(10)
_cell_length_b 10.7672(12)
_cell_length_c 12.0235(13)
_cell_measurement_reflns_used 7587
_cell_measurement_temperature 88(2)
_cell_measurement_theta_max 28.70
_cell_measurement_theta_min 2.30
_cell_volume 1099.8(2)
_computing_cell_refinement 'Bruker SAINT'
_computing_data_collection 'Bruker APEX2'
_computing_data_reduction 'Bruker SAINT'
_computing_molecular_graphics 'Bruker SHELXTL'
_computing_publication_material 'Bruker SHELXTL'
_computing_structure_refinement 'SHELXL-97 (Sheldrick, 2008)'
_computing_structure_solution 'SHELXS-97 (Sheldrick, 2008)'
_diffrn_ambient_temperature 88(2)
_diffrn_measured_fraction_theta_full 0.996
_diffrn_measured_fraction_theta_max 0.935
_diffrn_measurement_device_type 'Bruker APEX-II CCD'
_diffrn_measurement_method '\f and \w scans'
_diffrn_radiation_monochromator graphite
_diffrn_radiation_source 'fine-focus sealed tube'
_diffrn_radiation_type MoK\a
_diffrn_radiation_wavelength 0.71073
_diffrn_reflns_av_R_equivalents 0.0171
_diffrn_reflns_av_sigmaI/netI 0.0250
_diffrn_reflns_limit_h_max 12
_diffrn_reflns_limit_h_min -12
_diffrn_reflns_limit_k_max 13
_diffrn_reflns_limit_k_min -14
_diffrn_reflns_limit_l_max 16
_diffrn_reflns_limit_l_min -15
_diffrn_reflns_number 12263
_diffrn_reflns_theta_full 25.50
_diffrn_reflns_theta_max 28.78
_diffrn_reflns_theta_min 1.77
_exptl_absorpt_coefficient_mu 2.664
_exptl_absorpt_correction_T_max 0.7003
_exptl_absorpt_correction_T_min 0.4162
_exptl_absorpt_correction_type numerical
_exptl_absorpt_process_details 'Bruker SADABS'
_exptl_crystal_colour colorless
_exptl_crystal_density_diffrn 1.306
_exptl_crystal_density_meas ?
_exptl_crystal_density_method 'not measured'
_exptl_crystal_description block
_exptl_crystal_F_000 456
_exptl_crystal_size_max 0.40
_exptl_crystal_size_mid 0.29
_exptl_crystal_size_min 0.14
_refine_diff_density_max 2.592
_refine_diff_density_min -1.758
_refine_diff_density_rms 0.118
_refine_ls_extinction_method none
_refine_ls_goodness_of_fit_ref 1.023
_refine_ls_hydrogen_treatment constr
_refine_ls_matrix_type full
_refine_ls_number_parameters 192
_refine_ls_number_reflns 5349
_refine_ls_number_restraints 0
_refine_ls_restrained_S_all 1.023
_refine_ls_R_factor_all 0.0572
_refine_ls_R_factor_gt 0.0507
_refine_ls_shift/su_max 0.001
_refine_ls_shift/su_mean 0.000
_refine_ls_structure_factor_coef Fsqd
_refine_ls_weighting_details 'calc w=1/[\s^2^(Fo^2^)+(0.0646P)^2^+4.1813P] where P=(Fo^2^+2Fc^2^)/3'
_refine_ls_weighting_scheme calc
_refine_ls_wR_factor_gt 0.1272
_refine_ls_wR_factor_ref 0.1316
_reflns_number_gt 4839
_reflns_number_total 5349
_reflns_threshold_expression >2sigma(I)
_cod_data_source_file ja5b08597_si_004.cif
_cod_data_source_block mrm43
_cod_depositor_comments
;
The following automatic conversions were performed:

data item '_symmetry_cell_setting' value 'Triclinic' was changed to
'triclinic' in accordance with the
/home/saulius/struct/COD-crude-data/automatic-downloads/DataCite-retrospective/ACS/depositions/lib/dictionaries/cif_core.dic
dictionary named 'cif_core.dic' version 2.4.2 last updated on
2011-04-26.

data item '_exptl_crystal_density_meas' value 'not_measured' was
changed to '?' -- the value is perceived as not measured.

Automatic conversion script
Id: cif_fix_values 6909 2019-04-08 15:41:33Z antanas 
;
_cod_original_sg_symbol_H-M P-1
_cod_database_code 4129589

loop_
_symmetry_equiv_pos_as_xyz
'x, y, z'
'-x, -y, -z'

loop_
_atom_site_label
_atom_site_type_symbol
_atom_site_fract_x
_atom_site_fract_y
_atom_site_fract_z
_atom_site_U_iso_or_equiv
_atom_site_adp_type
_atom_site_occupancy
_atom_site_symmetry_multiplicity
_atom_site_calc_flag
_atom_site_refinement_flags
_atom_site_disorder_assembly
_atom_site_disorder_group
Y1 Y 0.62554(3) 0.80822(3) 0.18739(3) 0.01392(10) Uani 1 1 d . . .
O1 O 0.5977(3) 0.8191(2) 0.0042(2) 0.0188(5) Uani 1 1 d . A .
O2 O 0.5328(3) 0.9746(2) -0.1629(2) 0.0185(5) Uani 1 1 d . . .
C1 C 0.9189(3) 0.7518(3) 0.1143(2) 0.0155(12) Uiso 0.543(5) 1 d PG A 1
C2 C 0.9227(3) 0.7119(3) 0.2368(2) 0.0159(12) Uiso 0.543(5) 1 d PG A 1
C3 C 0.8597(3) 0.8316(3) 0.2792(2) 0.0181(12) Uiso 0.543(5) 1 d PG A 1
C4 C 0.8169(3) 0.9454(3) 0.1829(2) 0.0149(11) Uiso 0.543(5) 1 d PG A 1
C5 C 0.8535(3) 0.8961(3) 0.0810(2) 0.0137(11) Uiso 0.543(5) 1 d PG A 1
C6 C 0.9745(5) 0.6575(4) 0.0336(3) 0.0248(14) Uiso 0.543(5) 1 d PG A 1
H6A H 1.0851 0.6252 0.0264 0.037 Uiso 0.543(5) 1 calc PR A 1
H6B H 0.9365 0.7069 -0.0431 0.037 Uiso 0.543(5) 1 calc PR A 1
H6C H 0.9383 0.5788 0.0650 0.037 Uiso 0.543(5) 1 calc PR A 1
C7 C 0.9831(5) 0.5677(4) 0.3092(3) 0.043(2) Uiso 0.543(5) 1 d PG A 1
H7A H 0.9828 0.5693 0.3904 0.065 Uiso 0.543(5) 1 calc PR A 1
H7B H 1.0865 0.5245 0.2798 0.065 Uiso 0.543(5) 1 calc PR A 1
H7C H 0.9194 0.5152 0.3048 0.065 Uiso 0.543(5) 1 calc PR A 1
C8 C 0.8413(5) 0.8368(4) 0.4046(3) 0.0292(15) Uiso 0.543(5) 1 d PG A 1
H8A H 0.7343 0.8586 0.4320 0.044 Uiso 0.543(5) 1 calc PR A 1
H8B H 0.8790 0.9076 0.4120 0.044 Uiso 0.543(5) 1 calc PR A 1
H8C H 0.8987 0.7476 0.4517 0.044 Uiso 0.543(5) 1 calc PR A 1
C9 C 0.7451(5) 1.0929(4) 0.1880(3) 0.0336(17) Uiso 0.543(5) 1 d PG A 1
H9A H 0.6602 1.1010 0.2473 0.050 Uiso 0.543(5) 1 calc PR A 1
H9B H 0.7086 1.1487 0.1120 0.050 Uiso 0.543(5) 1 calc PR A 1
H9C H 0.8198 1.1250 0.2080 0.050 Uiso 0.543(5) 1 calc PR A 1
C10 C 0.8274(5) 0.9821(4) -0.0413(3) 0.0229(13) Uiso 0.543(5) 1 d PG A 1
H10A H 0.8884 1.0431 -0.0621 0.034 Uiso 0.543(5) 1 calc PR A 1
H10B H 0.7205 1.0369 -0.0465 0.034 Uiso 0.543(5) 1 calc PR A 1
H10C H 0.8565 0.9222 -0.0950 0.034 Uiso 0.543(5) 1 calc PR A 1
C1B C 0.9043(4) 0.7936(3) 0.0940(3) 0.0195(15) Uiso 0.457(5) 1 d PG A 2
C2B C 0.9323(4) 0.6991(4) 0.2035(3) 0.0211(15) Uiso 0.457(5) 1 d PG A 2
C3B C 0.8775(4) 0.7733(4) 0.2904(3) 0.0200(15) Uiso 0.457(5) 1 d PG A 2
C4B C 0.8156(4) 0.9136(3) 0.2346(3) 0.0140(13) Uiso 0.457(5) 1 d PG A 2
C5B C 0.8321(4) 0.9261(3) 0.1132(3) 0.0132(13) Uiso 0.457(5) 1 d PG A 2
C6B C 0.9441(7) 0.7591(5) -0.0224(4) 0.039(2) Uiso 0.457(5) 1 d PG A 2
H6B1 H 1.0540 0.7273 -0.0374 0.058 Uiso 0.457(5) 1 calc PR A 2
H6B2 H 0.8998 0.8409 -0.0833 0.058 Uiso 0.457(5) 1 calc PR A 2
H6B3 H 0.9044 0.6867 -0.0224 0.058 Uiso 0.457(5) 1 calc PR A 2
C7B C 1.0072(7) 0.5467(5) 0.2240(5) 0.042(2) Uiso 0.457(5) 1 d PG A 2
H7B1 H 1.0505 0.5103 0.2998 0.064 Uiso 0.457(5) 1 calc PR A 2
H7B2 H 1.0875 0.5266 0.1626 0.064 Uiso 0.457(5) 1 calc PR A 2
H7B3 H 0.9324 0.5037 0.2229 0.064 Uiso 0.457(5) 1 calc PR A 2
C8B C 0.8840(7) 0.7135(5) 0.4195(4) 0.051(3) Uiso 0.457(5) 1 d PG A 2
H8B1 H 0.7842 0.7097 0.4539 0.076 Uiso 0.457(5) 1 calc PR A 2
H8B2 H 0.9146 0.7711 0.4542 0.076 Uiso 0.457(5) 1 calc PR A 2
H8B3 H 0.9574 0.6208 0.4344 0.076 Uiso 0.457(5) 1 calc PR A 2
C9B C 0.7447(6) 1.0291(5) 0.2939(4) 0.035(2) Uiso 0.457(5) 1 d PG A 2
H9B1 H 0.8129 1.0236 0.3493 0.052 Uiso 0.457(5) 1 calc PR A 2
H9B2 H 0.6490 1.0222 0.3356 0.052 Uiso 0.457(5) 1 calc PR A 2
H9B3 H 0.7262 1.1169 0.2356 0.052 Uiso 0.457(5) 1 calc PR A 2
C10B C 0.7819(6) 1.0572(5) 0.0209(4) 0.0291(18) Uiso 0.457(5) 1 d PG A 2
H10D H 0.7324 1.1339 0.0577 0.044 Uiso 0.457(5) 1 calc PR A 2
H10E H 0.7108 1.0510 -0.0260 0.044 Uiso 0.457(5) 1 calc PR A 2
H10F H 0.8697 1.0723 -0.0293 0.044 Uiso 0.457(5) 1 calc PR A 2
C11 C 0.5854(8) 0.5730(7) 0.2872(8) 0.0175(17) Uiso 0.514(10) 1 d P A 1
C12 C 0.5955(8) 0.6204(8) 0.3813(6) 0.0152(14) Uiso 0.514(10) 1 d P A 1
C13 C 0.4683(9) 0.7384(9) 0.3859(6) 0.0168(15) Uiso 0.514(10) 1 d P A 1
C14 C 0.3746(12) 0.7599(12) 0.3035(9) 0.017(3) Uiso 0.514(10) 1 d P A 1
C15 C 0.4380(12) 0.6626(11) 0.2376(10) 0.018(3) Uiso 0.514(10) 1 d P A 1
C16 C 0.6920(9) 0.4481(8) 0.2461(8) 0.0266(17) Uiso 0.514(10) 1 d P A 1
H16A H 0.7785 0.4040 0.2942 0.040 Uiso 0.514(10) 1 calc PR A 1
H16B H 0.7275 0.4769 0.1646 0.040 Uiso 0.514(10) 1 calc PR A 1
H16C H 0.6385 0.3832 0.2531 0.040 Uiso 0.514(10) 1 calc PR A 1
C17 C 0.7009(8) 0.5456(8) 0.4771(6) 0.0253(17) Uiso 0.514(10) 1 d P A 1
H17A H 0.6457 0.5082 0.5474 0.038 Uiso 0.514(10) 1 calc PR A 1
H17B H 0.7423 0.6093 0.4936 0.038 Uiso 0.514(10) 1 calc PR A 1
H17C H 0.7835 0.4706 0.4528 0.038 Uiso 0.514(10) 1 calc PR A 1
C18 C 0.4273(10) 0.8150(9) 0.4790(7) 0.0276(17) Uiso 0.514(10) 1 d P A 1
H18A H 0.3785 0.9127 0.4450 0.041 Uiso 0.514(10) 1 calc PR A 1
H18B H 0.5188 0.8025 0.5141 0.041 Uiso 0.514(10) 1 calc PR A 1
H18C H 0.3578 0.7799 0.5388 0.041 Uiso 0.514(10) 1 calc PR A 1
C19 C 0.2309(10) 0.8484(9) 0.3172(9) 0.0254(19) Uiso 0.514(10) 1 d P A 1
H19A H 0.1910 0.8245 0.3981 0.038 Uiso 0.514(10) 1 calc PR A 1
H19B H 0.1660 0.8414 0.2655 0.038 Uiso 0.514(10) 1 calc PR A 1
H19C H 0.2333 0.9425 0.2977 0.038 Uiso 0.514(10) 1 calc PR A 1
C20 C 0.3530(12) 0.6541(10) 0.1340(8) 0.022(2) Uiso 0.514(10) 1 d P A 1
H20A H 0.2526 0.7237 0.1292 0.034 Uiso 0.514(10) 1 calc PR A 1
H20B H 0.3430 0.5629 0.1510 0.034 Uiso 0.514(10) 1 calc PR A 1
H20C H 0.4124 0.6707 0.0597 0.034 Uiso 0.514(10) 1 calc PR A 1
C11B C 0.5827(8) 0.5602(7) 0.2562(8) 0.0136(16) Uiso 0.486(10) 1 d P A 2
C12B C 0.6148(8) 0.5819(8) 0.3576(7) 0.0159(15) Uiso 0.486(10) 1 d P A 2
C13B C 0.4980(9) 0.6933(10) 0.3862(6) 0.0184(17) Uiso 0.486(10) 1 d P A 2
C14B C 0.3851(13) 0.7389(13) 0.2978(10) 0.021(3) Uiso 0.486(10) 1 d P A 2
C15B C 0.4458(12) 0.6521(11) 0.2212(10) 0.015(3) Uiso 0.486(10) 1 d P A 2
C16B C 0.6692(9) 0.4467(8) 0.1994(8) 0.0270(18) Uiso 0.486(10) 1 d P A 2
H16D H 0.6199 0.3764 0.2216 0.041 Uiso 0.486(10) 1 calc PR A 2
H16E H 0.7721 0.4065 0.2245 0.041 Uiso 0.486(10) 1 calc PR A 2
H16F H 0.6725 0.4825 0.1147 0.041 Uiso 0.486(10) 1 calc PR A 2
C17B C 0.7334(9) 0.4842(9) 0.4416(7) 0.0278(19) Uiso 0.486(10) 1 d P A 2
H17D H 0.8169 0.4274 0.3993 0.042 Uiso 0.486(10) 1 calc PR A 2
H17E H 0.6879 0.4252 0.5033 0.042 Uiso 0.486(10) 1 calc PR A 2
H17F H 0.7715 0.5371 0.4760 0.042 Uiso 0.486(10) 1 calc PR A 2
C18B C 0.4792(10) 0.7490(10) 0.4934(7) 0.030(2) Uiso 0.486(10) 1 d P A 2
H18D H 0.5458 0.6806 0.5520 0.045 Uiso 0.486(10) 1 calc PR A 2
H18E H 0.3742 0.7686 0.5259 0.045 Uiso 0.486(10) 1 calc PR A 2
H18F H 0.5055 0.8333 0.4711 0.045 Uiso 0.486(10) 1 calc PR A 2
C19B C 0.2165(11) 0.8605(10) 0.2832(10) 0.028(2) Uiso 0.486(10) 1 d P A 2
H19D H 0.2298 0.9497 0.2459 0.042 Uiso 0.486(10) 1 calc PR A 2
H19E H 0.1630 0.8628 0.3600 0.042 Uiso 0.486(10) 1 calc PR A 2
H19F H 0.1577 0.8406 0.2349 0.042 Uiso 0.486(10) 1 calc PR A 2
C20B C 0.3906(13) 0.6268(12) 0.1362(9) 0.029(2) Uiso 0.486(10) 1 d P A 2
H20D H 0.4564 0.6374 0.0645 0.043 Uiso 0.486(10) 1 calc PR A 2
H20E H 0.2888 0.6917 0.1222 0.043 Uiso 0.486(10) 1 calc PR A 2
H20F H 0.3868 0.5330 0.1603 0.043 Uiso 0.486(10) 1 calc PR A 2
C21 C 0.5902(3) 0.8537(3) -0.1043(3) 0.0165(6) Uani 1 1 d . . .
C22 C 0.6499(5) 0.7406(4) -0.1683(3) 0.0271(8) Uani 1 1 d . A .
H22A H 0.7312 0.6648 -0.1247 0.033 Uiso 1 1 calc R . .
H22B H 0.5677 0.7046 -0.1686 0.033 Uiso 1 1 calc R . .
C23 C 0.7109(6) 0.7835(5) -0.2922(4) 0.0468(13) Uani 1 1 d . . .
H23A H 0.6338 0.8628 -0.3349 0.070 Uiso 1 1 calc R A .
H23B H 0.7376 0.7075 -0.3295 0.070 Uiso 1 1 calc R . .
H23C H 0.8007 0.8082 -0.2926 0.070 Uiso 1 1 calc R . .

loop_
_atom_site_aniso_label
_atom_site_aniso_U_11
_atom_site_aniso_U_22
_atom_site_aniso_U_33
_atom_site_aniso_U_23
_atom_site_aniso_U_13
_atom_site_aniso_U_12
Y1 0.00970(14) 0.01558(15) 0.01554(16) -0.00200(10) -0.00026(10) -0.00473(10)
O1 0.0174(11) 0.0225(11) 0.0185(11) -0.0059(9) -0.0005(9) -0.0084(9)
O2 0.0142(10) 0.0177(11) 0.0219(12) -0.0049(9) -0.0013(9) -0.0032(9)
C21 0.0122(13) 0.0187(14) 0.0195(15) -0.0060(12) -0.0005(11) -0.0055(11)
C22 0.0328(19) 0.0207(17) 0.0264(18) -0.0095(14) -0.0053(15) -0.0025(14)
C23 0.066(3) 0.031(2) 0.026(2) -0.0130(17) -0.001(2) 0.010(2)

loop_
_atom_type_symbol
_atom_type_description
_atom_type_scat_dispersion_real
_atom_type_scat_dispersion_imag
_atom_type_scat_source
C C 0.0033 0.0016 'International Tables Vol C Tables 4.2.6.8 and 6.1.1.4'
H H 0.0000 0.0000 'International Tables Vol C Tables 4.2.6.8 and 6.1.1.4'
O O 0.0106 0.0060 'International Tables Vol C Tables 4.2.6.8 and 6.1.1.4'
Y Y -2.7962 3.5667 'International Tables Vol C Tables 4.2.6.8 and 6.1.1.4'

loop_
_geom_angle_atom_site_label_1
_geom_angle_atom_site_label_2
_geom_angle_atom_site_label_3
_geom_angle
_geom_angle_site_symmetry_1
_geom_angle_site_symmetry_3
Cnt1 Y1 O1 103.9 . .
Cnt1 Y1 O2 104.5 . .
Cnt2 Y1 O1 110.6 . .
Cnt2 Y1 O2 105.6 . .
Cnt1 Y1 Cnt2 134.2 . .
O1 Y1 O2 88.56(9) . 2_675
O1 Y1 C11 98.9(2) . .
O2 Y1 C11 132.03(17) 2_675 .
O1 Y1 C5B 89.59(9) . .
O2 Y1 C5B 83.62(9) 2_675 .
C11 Y1 C5B 143.17(17) . .
O1 Y1 C4B 120.64(9) . .
O2 Y1 C4B 83.18(9) 2_675 .
C11 Y1 C4B 129.0(2) . .
C5B Y1 C4B 31.14(5) . .
O1 Y1 C5 80.51(8) . .
O2 Y1 C5 90.91(8) 2_675 .
C11 Y1 C5 137.05(17) . .
C5B Y1 C5 11.77(8) . .
C4B Y1 C5 41.25(8) . .
O1 Y1 C13 131.71(16) . .
O2 Y1 C13 89.3(2) 2_675 .
C11 Y1 C13 51.1(3) . .
C5B Y1 C13 137.97(17) . .
C4B Y1 C13 106.93(17) . .
C5 Y1 C13 147.76(16) . .
O1 Y1 C15 83.5(2) . .
O2 Y1 C15 102.8(2) 2_675 .
C11 Y1 C15 33.0(3) . .
C5B Y1 C15 170.4(3) . .
C4B Y1 C15 155.5(2) . .
C5 Y1 C15 158.7(3) . .
C13 Y1 C15 50.2(3) . .
O1 Y1 C12 129.36(19) . .
O2 Y1 C12 119.85(19) 2_675 .
C11 Y1 C12 30.7(2) . .
C5B Y1 C12 131.22(16) . .
C4B Y1 C12 104.73(17) . .
C5 Y1 C12 133.72(15) . .
C13 Y1 C12 30.8(2) . .
C15 Y1 C12 51.5(3) . .
O1 Y1 C1B 80.19(9) . .
O2 Y1 C1B 112.75(9) 2_675 .
C11 Y1 C1B 115.22(17) . .
C5B Y1 C1B 31.05(5) . .
C4B Y1 C1B 50.90(8) . .
C5 Y1 C1B 21.90(9) . .
C13 Y1 C1B 143.10(18) . .
C15 Y1 C1B 140.2(3) . .
C12 Y1 C1B 117.81(16) . .
O1 Y1 C13B 130.03(17) . .
O2 Y1 C13B 99.2(2) 2_675 .
C11 Y1 C13B 41.9(3) . .
C5B Y1 C13B 140.18(18) . .
C4B Y1 C13B 109.31(18) . .
C5 Y1 C13B 147.65(17) . .
C13 Y1 C13B 10.04(19) . .
C15 Y1 C13B 46.5(3) . .
C12 Y1 C13B 21.3(2) . .
C1B Y1 C13B 137.2(2) . .
O1 Y1 C14B 101.0(3) . .
O2 Y1 C14B 85.0(3) 2_675 .
C11 Y1 C14B 47.1(3) . .
C5B Y1 C14B 164.2(3) . .
C4B Y1 C14B 136.2(3) . .
C5 Y1 C14B 175.6(3) . .
C13 Y1 C14B 30.9(3) . .
C15 Y1 C14B 25.3(3) . .
C12 Y1 C14B 48.2(3) . .
C1B Y1 C14B 162.3(3) . .
C13B Y1 C14B 32.4(3) . .
O1 Y1 C1 83.63(8) . .
O2 Y1 C1 121.59(8) 2_675 .
C11 Y1 C1 106.35(17) . .
C5B Y1 C1 38.75(8) . .
C4B Y1 C1 53.80(9) . .
C5 Y1 C1 30.7 . .
C13 Y1 C1 135.90(18) . .
C15 Y1 C1 133.2(2) . .
C12 Y1 C1 109.03(16) . .
C1B Y1 C1 9.21(9) . .
C13B Y1 C1 129.0(2) . .
C14B Y1 C1 153.3(3) . .
O1 Y1 C14 103.1(2) . .
O2 Y1 C14 80.5(2) 2_675 .
C11 Y1 C14 51.6(3) . .
C5B Y1 C14 159.3(3) . .
C4B Y1 C14 132.6(2) . .
C5 Y1 C14 170.5(3) . .
C13 Y1 C14 29.4(3) . .
C15 Y1 C14 30.2(3) . .
C12 Y1 C14 50.1(3) . .
C1B Y1 C14 166.6(2) . .
C13B Y1 C14 32.6(3) . .
C14B Y1 C14 5.1(4) . .
C1 Y1 C14 157.4(2) . .
O1 Y1 C4 107.88(8) . .
O2 Y1 C4 78.50(8) 2_675 .
C11 Y1 C4 140.23(19) . .
C5B Y1 C4 19.29(8) . .
C4B Y1 C4 13.21(8) . .
C5 Y1 C4 30.6 . .
C13 Y1 C4 118.84(16) . .
C15 Y1 C4 168.6(2) . .
C12 Y1 C4 117.82(16) . .
C1B Y1 C4 45.03(9) . .
C13B Y1 C4 122.06(17) . .
C14B Y1 C4 146.1(3) . .
C1 Y1 C4 50.25(6) . .
C14 Y1 C4 141.8(2) . .
O1 Y1 C15B 79.2(2) . .
O2 Y1 C15B 105.2(2) 2_675 .
C11 Y1 C15B 32.9(3) . .
C5B Y1 C15B 165.4(3) . .
C4B Y1 C15B 159.1(2) . .
C5 Y1 C15B 153.6(3) . .
C13 Y1 C15B 55.1(3) . .
C15 Y1 C15B 5.1(3) . .
C12 Y1 C15B 54.4(3) . .
C1B Y1 C15B 135.9(3) . .
C13B Y1 C15B 51.0(3) . .
C14B Y1 C15B 30.3(3) . .
C1 Y1 C15B 129.4(2) . .
C14 Y1 C15B 35.1(3) . .
C4 Y1 C15B 172.3(2) . .
O1 Y1 C11B 89.7(2) . .
O2 Y1 C11B 133.27(16) 2_675 .
C11 Y1 C11B 9.2(2) . .
C5B Y1 C11B 143.06(16) . .
C4B Y1 C11B 135.36(18) . .
C5 Y1 C11B 134.68(16) . .
C13 Y1 C11B 58.7(2) . .
C15 Y1 C11B 30.8(3) . .
C12 Y1 C11B 39.9(2) . .
C1B Y1 C11B 112.90(17) . .
C13B Y1 C11B 50.0(3) . .
C14B Y1 C11B 49.7(3) . .
C1 Y1 C11B 104.56(16) . .
C14 Y1 C11B 54.6(3) . .
C4 Y1 C11B 145.04(16) . .
C15B Y1 C11B 29.3(3) . .
O1 Y1 C12B 119.6(2) . .
O2 Y1 C12B 129.14(19) 2_675 .
C11 Y1 C12B 20.9(2) . .
C5B Y1 C12B 132.75(16) . .
C4B Y1 C12B 110.40(18) . .
C5 Y1 C12B 132.14(15) . .
C13 Y1 C12B 40.0(2) . .
C15 Y1 C12B 47.6(3) . .
C12 Y1 C12B 11.25(16) . .
C1B Y1 C12B 113.21(17) . .
C13B Y1 C12B 30.0(2) . .
C14B Y1 C12B 50.7(3) . .
C1 Y1 C12B 104.07(16) . .
C14 Y1 C12B 53.7(3) . .
C4 Y1 C12B 122.92(17) . .
C15B Y1 C12B 49.5(3) . .
C11B Y1 C12B 30.0(2) . .
O1 Y1 C3B 130.12(10) . .
O2 Y1 C3B 111.19(9) 2_675 .
C11 Y1 C3B 99.72(19) . .
C5B Y1 C3B 50.57(8) . .
C4B Y1 C3B 30.34(5) . .
C5 Y1 C3B 55.00(9) . .
C13 Y1 C3B 95.19(17) . .
C15 Y1 C3B 130.9(2) . .
C12 Y1 C3B 80.65(16) . .
C1B Y1 C3B 50.03(8) . .
C13B Y1 C3B 92.82(18) . .
C14B Y1 C3B 125.2(3) . .
C1 Y1 C3B 46.73(9) . .
C14 Y1 C3B 124.5(2) . .
C4 Y1 C3B 40.53(9) . .
C15B Y1 C3B 132.3(2) . .
C11B Y1 C3B 105.24(18) . .
C12B Y1 C3B 83.35(17) . .
O1 Y1 C2 112.68(8) . .
O2 Y1 C2 127.37(8) 2_675 .
C11 Y1 C2 93.21(17) . .
C5B Y1 C2 50.97(9) . .
C4B Y1 C2 44.30(9) . .
C5 Y1 C2 50.08(6) . .
C13 Y1 C2 106.60(17) . .
C15 Y1 C2 126.1(2) . .
C12 Y1 C2 83.84(15) . .
C1B Y1 C2 36.50(9) . .
C13B Y1 C2 101.24(19) . .
C14B Y1 C2 132.0(3) . .
C1 Y1 C2 30.2 . .
C14 Y1 C2 133.5(2) . .
C4 Y1 C2 49.63(6) . .
C15B Y1 C2 125.2(2) . .
C11B Y1 C2 95.95(16) . .
C12B Y1 C2 82.45(15) . .
C3B Y1 C2 20.85(9) . .
O1 Y1 C2B 103.64(10) . .
O2 Y1 C2B 131.56(10) 2_675 .
C11 Y1 C2B 92.75(17) . .
C5B Y1 C2B 50.48(8) . .
C4B Y1 C2B 50.07(8) . .
C5 Y1 C2B 47.17(9) . .
C13 Y1 C2B 113.35(18) . .
C15 Y1 C2B 124.8(2) . .
C12 Y1 C2B 88.06(16) . .
C1B Y1 C2B 30.22(5) . .
C13B Y1 C2B 107.0(2) . .
C14B Y1 C2B 135.7(3) . .
C1 Y1 C2B 22.60(9) . .
C14 Y1 C2B 138.1(2) . .
C4 Y1 C2B 53.08(9) . .
C15B Y1 C2B 123.0(2) . .
C11B Y1 C2B 94.05(16) . .
C12B Y1 C2B 85.01(16) . .
C3B Y1 C2B 29.86(5) . .
C2 Y1 C2B 9.29(9) . .
O1 Y1 C3 129.53(8) . .
O2 Y1 C3 99.68(8) 2_675 .
C11 Y1 C3 110.64(19) . .
C5B Y1 C3 43.12(8) . .
C4B Y1 C3 18.69(8) . .
C5 Y1 C3 49.92(6) . .
C13 Y1 C3 98.34(16) . .
C15 Y1 C3 140.3(2) . .
C12 Y1 C3 88.87(15) . .
C1B Y1 C3 50.58(9) . .
C13B Y1 C3 97.90(17) . .
C14B Y1 C3 129.2(3) . .
C1 Y1 C3 49.70(6) . .
C14 Y1 C3 127.3(2) . .
C4 Y1 C3 30.0 . .
C15B Y1 C3 142.5(2) . .
C11B Y1 C3 116.68(18) . .
C12B Y1 C3 93.02(16) . .
C3B Y1 C3 11.88(8) . .
C2 Y1 C3 29.8 . .
C2B Y1 C3 37.71(9) . .
C21 O1 Y1 164.9(2) . .
C21 O2 Y1 153.8(2) . 2_675
C2 C1 C5 108.0 . .
C2 C1 C6 126.0 . .
C5 C1 C6 126.0 . .
C2 C1 Y1 77.33(9) . .
C5 C1 Y1 73.71(9) . .
C6 C1 Y1 115.16(9) . .
C3 C2 C1 108.0 . .
C3 C2 C7 126.0 . .
C1 C2 C7 126.0 . .
C3 C2 Y1 75.68(9) . .
C1 C2 Y1 72.49(9) . .
C7 C2 Y1 117.81(9) . .
C2 C3 C4 108.0 . .
C2 C3 C8 126.0 . .
C4 C3 C8 126.0 . .
C2 C3 Y1 74.55(9) . .
C4 C3 Y1 72.96(9) . .
C8 C3 Y1 118.42(8) . .
C3 C4 C5 108.0 . .
C3 C4 C9 126.0 . .
C5 C4 C9 126.0 . .
C3 C4 Y1 77.07(9) . .
C5 C4 Y1 72.86(9) . .
C9 C4 Y1 116.17(9) . .
C1 C5 C4 108.0 . .
C1 C5 C10 126.0 . .
C4 C5 C10 126.0 . .
C1 C5 Y1 75.59(10) . .
C4 C5 Y1 76.59(9) . .
C10 C5 Y1 114.14(9) . .
C2B C1B C5B 108.0 . .
C2B C1B C6B 126.0 . .
C5B C1B C6B 126.0 . .
C2B C1B Y1 78.00(12) . .
C5B C1B Y1 72.18(12) . .
C6B C1B Y1 115.93(12) . .
C1B C2B C3B 108.0 . .
C1B C2B C7B 126.0 . .
C3B C2B C7B 126.0 . .
C1B C2B Y1 71.78(12) . .
C3B C2B Y1 74.75(12) . .
C7B C2B Y1 119.32(11) . .
C2B C3B C4B 108.0 . .
C2B C3B C8B 126.0 . .
C4B C3B C8B 126.0 . .
C2B C3B Y1 75.39(12) . .
C4B C3B Y1 71.51(11) . .
C8B C3B Y1 118.98(11) . .
C5B C4B C3B 108.0 . .
C5B C4B C9B 126.0 . .
C3B C4B C9B 126.0 . .
C5B C4B Y1 72.66(12) . .
C3B C4B Y1 78.15(12) . .
C9B C4B Y1 115.36(12) . .
C4B C5B C1B 108.0 . .
C4B C5B C10B 126.0 . .
C1B C5B C10B 126.0 . .
C4B C5B Y1 76.20(12) . .
C1B C5B Y1 76.77(12) . .
C10B C5B Y1 113.43(12) . .
C12 C11 C15 106.3(7) . .
C12 C11 C16 128.8(7) . .
C15 C11 C16 124.7(8) . .
C12 C11 Y1 77.0(4) . .
C15 C11 Y1 75.6(5) . .
C16 C11 Y1 117.4(5) . .
C11 C12 C13 108.0(6) . .
C11 C12 C17 126.8(7) . .
C13 C12 C17 124.0(7) . .
C11 C12 Y1 72.4(4) . .
C13 C12 Y1 74.4(4) . .
C17 C12 Y1 129.0(5) . .
C14 C13 C12 109.8(8) . .
C14 C13 C18 123.6(8) . .
C12 C13 C18 125.8(7) . .
C14 C13 Y1 76.8(5) . .
C12 C13 Y1 74.8(4) . .
C18 C13 Y1 123.3(5) . .
C13 C14 C19 115.5(10) . .
C13 C14 C15 110.0(9) . .
C19 C14 C15 132.8(10) . .
C13 C14 Y1 73.8(5) . .
C19 C14 Y1 130.5(7) . .
C15 C14 Y1 73.6(6) . .
C14 C15 C11 105.8(9) . .
C14 C15 C20 123.2(9) . .
C11 C15 C20 130.9(9) . .
C14 C15 Y1 76.2(6) . .
C11 C15 Y1 71.5(5) . .
C20 C15 Y1 120.0(6) . .
C15B C11B C12B 109.8(8) . .
C15B C11B C16B 122.4(9) . .
C12B C11B C16B 127.4(7) . .
C15B C11B Y1 75.0(5) . .
C12B C11B Y1 75.1(4) . .
C16B C11B Y1 122.2(5) . .
C13B C12B C11B 108.7(6) . .
C13B C12B C17B 122.7(7) . .
C11B C12B C17B 127.0(7) . .
C13B C12B Y1 73.0(4) . .
C11B C12B Y1 74.9(4) . .
C17B C12B Y1 129.3(5) . .
C12B C13B C14B 106.2(8) . .
C12B C13B C18B 127.4(8) . .
C14B C13B C18B 126.1(9) . .
C12B C13B Y1 77.0(4) . .
C14B C13B Y1 74.1(5) . .
C18B C13B Y1 119.3(5) . .
C15B C14B C13B 105.9(10) . .
C15B C14B C19B 122.2(10) . .
C13B C14B C19B 131.9(10) . .
C15B C14B Y1 76.0(7) . .
C13B C14B Y1 73.4(5) . .
C19B C14B Y1 117.4(7) . .
C20B C15B C11B 115.1(10) . .
C20B C15B C14B 134.6(11) . .
C11B C15B C14B 109.3(10) . .
C20B C15B Y1 125.6(8) . .
C11B C15B Y1 75.7(5) . .
C14B C15B Y1 73.7(6) . .
O1 C21 O2 124.9(3) . .
O1 C21 C22 117.3(3) . .
O2 C21 C22 117.8(3) . .
C23 C22 C21 114.7(3) . .

loop_
_geom_bond_atom_site_label_1
_geom_bond_atom_site_label_2
_geom_bond_distance
_geom_bond_site_symmetry_2
Y1 Cnt1 2.430 .
Y1 Cnt2 2.371 .
Y1 O1 2.228(2) .
Y1 O2 2.252(2) 2_675
Y1 C11 2.607(7) .
Y1 C5B 2.610(3) .
Y1 C4B 2.655(3) .
Y1 C5 2.660(3) .
Y1 C13 2.661(7) .
Y1 C15 2.663(10) .
Y1 C12 2.665(6) .
Y1 C1B 2.668(4) .
Y1 C13B 2.670(7) .
Y1 C14B 2.680(12) .
Y1 C1 2.684(3) .
Y1 C14 2.696(10) .
Y1 C4 2.707(3) .
Y1 C15B 2.709(10) .
Y1 C11B 2.717(7) .
Y1 C12B 2.720(7) .
Y1 C3B 2.740(4) .
Y1 C2 2.746(3) .
Y1 C2B 2.748(4) .
Y1 C3 2.760(3) .
O1 C21 1.256(4) .
O2 C21 1.261(4) .
O2 Y1 2.252(2) 2_675
C1 C2 1.4147(15) .
C1 C5 1.4147(15) .
C1 C6 1.5038(16) .
C2 C3 1.4147(15) .
C2 C7 1.5038(16) .
C3 C4 1.4147(15) .
C3 C8 1.5039(16) .
C4 C5 1.4148(15) .
C4 C9 1.5038(16) .
C5 C10 1.5038(16) .
C1B C2B 1.414(2) .
C1B C5B 1.414(2) .
C1B C6B 1.503(2) .
C2B C3B 1.414(2) .
C2B C7B 1.503(2) .
C3B C4B 1.414(2) .
C3B C8B 1.503(2) .
C4B C5B 1.414(2) .
C4B C9B 1.503(2) .
C5B C10B 1.503(2) .
C11 C12 1.396(11) .
C11 C15 1.496(12) .
C11 C16 1.524(11) .
C12 C13 1.416(10) .
C12 C17 1.505(9) .
C13 C14 1.359(12) .
C13 C18 1.496(11) .
C14 C19 1.375(14) .
C14 C15 1.397(15) .
C15 C20 1.634(14) .
C11B C15B 1.371(12) .
C11B C12B 1.405(11) .
C11B C16B 1.486(11) .
C12B C13B 1.396(11) .
C12B C17B 1.526(10) .
C13B C14B 1.494(14) .
C13B C18B 1.530(11) .
C14B C15B 1.409(15) .
C14B C19B 1.669(16) .
C15B C20B 1.354(15) .
C21 C22 1.515(5) .
C22 C23 1.509(6) .
